data_2012093
loop_
_publ_author_name
'Krautscheid, Harald'
'Gerber, Stefan'

_publ_section_title
;
 Potassium thiocyanate argentates: K~3~[Ag(SCN)~4~],
 K~4~[Ag~2~(SCN)~6~] and K[Ag(SCN)~2~]
;
_journal_issue 7
_journal_name_full 'Acta Crystallographica Section C'
_journal_page_first 781
_journal_page_last 783
_journal_paper_doi 10.1107/S0108270101005650
_journal_volume 57
_journal_year 2001
_chemical_formula_moiety 'K4 [Ag2 (S C N)6]'
_chemical_formula_sum 'C6 Ag2 K4 N6 S6'
_chemical_formula_weight 720.62
_chemical_name_common 'Tetrapotassium hexathiocyanatodiargentate'
_chemical_name_systematic
;
Tetrapotassium di-\m-thiocyanato-S:S-bis[dicyanatosilver(I)]
;
_space_group_IT_number 14
_symmetry_cell_setting monoclinic
_symmetry_space_group_name_Hall '-P 2yn'
_symmetry_space_group_name_H-M 'P 1 21/n 1'
_audit_creation_method SHELXL97
_cell_angle_alpha 90
_cell_angle_beta 105.494(8)
_cell_angle_gamma 90
_cell_formula_units_Z 4
_cell_length_a 9.8701(6)
_cell_length_b 20.0893(8)
_cell_length_c 10.6229(7)
_cell_measurement_reflns_used 8000
_cell_measurement_temperature 213(2)
_cell_measurement_theta_max 22.4
_cell_measurement_theta_min 1.8
_cell_volume 2029.8(2)
_computing_cell_refinement IPDS
_computing_data_collection 'IPDS (Stoe & Cie, 1995)'
_computing_data_reduction 'IPDS and X-RED (Stoe & Cie, 1996)'
_computing_molecular_graphics 'DIAMOND (Brandenburg, 1998)'
_computing_structure_refinement 'SHELXL97 (Sheldrick, 1997)'
_computing_structure_solution 'SHELXS97 (Sheldrick, 1990)'
_diffrn_ambient_temperature 213(2)
_diffrn_measured_fraction_theta_full .930
_diffrn_measured_fraction_theta_max .930
_diffrn_measurement_device_type 'Stoe IPDS'
_diffrn_measurement_method \f
_diffrn_radiation_monochromator graphite
_diffrn_radiation_source 'fine-focus sealed tube'
_diffrn_radiation_type AgK\a
_diffrn_radiation_wavelength .56087
_diffrn_reflns_av_R_equivalents .036
_diffrn_reflns_av_sigmaI/netI .017
_diffrn_reflns_limit_h_max 13
_diffrn_reflns_limit_h_min -13
_diffrn_reflns_limit_k_max 25
_diffrn_reflns_limit_k_min -25
_diffrn_reflns_limit_l_max 14
_diffrn_reflns_limit_l_min -14
_diffrn_reflns_number 31846
_diffrn_reflns_theta_full 22.39
_diffrn_reflns_theta_max 22.39
_diffrn_reflns_theta_min 1.76
_diffrn_standards_decay_% none
_diffrn_standards_number no
_exptl_absorpt_coefficient_mu 1.747
_exptl_absorpt_correction_T_max .803
_exptl_absorpt_correction_T_min .741
_exptl_absorpt_correction_type numerical
_exptl_absorpt_process_details '(X-RED; Stoe & Cie, 1996)'
_exptl_crystal_colour colourless
_exptl_crystal_density_diffrn 2.358
_exptl_crystal_density_method 'not measured'
_exptl_crystal_description block
_exptl_crystal_F_000 1376
_exptl_crystal_size_max .22
_exptl_crystal_size_mid .18
_exptl_crystal_size_min .15
_refine_diff_density_max 2.23
_refine_diff_density_min -2.08
_refine_ls_extinction_method none
_refine_ls_goodness_of_fit_ref 1.045
_refine_ls_hydrogen_treatment none
_refine_ls_matrix_type full
_refine_ls_number_parameters 217
_refine_ls_number_reflns 5096
_refine_ls_number_restraints 0
_refine_ls_restrained_S_all 1.045
_refine_ls_R_factor_all .039
_refine_ls_R_factor_gt .035
_refine_ls_shift/su_max .001
_refine_ls_shift/su_mean .000
_refine_ls_structure_factor_coef Fsqd
_refine_ls_weighting_details 'w = 1/[\s^2^(Fo^2^)+(0.0448P)^2^+4.099P] where P=(Fo^2^+2Fc^2^)/3'
_refine_ls_weighting_scheme calc
_refine_ls_wR_factor_ref .085
_reflns_number_gt 4557
_reflns_number_total 5096
_reflns_threshold_expression I>2\s(I)
_cod_data_source_file iz1011.cif
_cod_data_source_block II
_cod_original_sg_symbol_H-M 'P 21/n'
_cod_database_code 2012093
_cod_database_fobs_code 2012093

loop_
_symmetry_equiv_pos_as_xyz
'x, y, z'
'-x+1/2, y+1/2, -z+1/2'
'-x, -y, -z'
'x-1/2, -y-1/2, z-1/2'

loop_
_atom_site_label
_atom_site_fract_x
_atom_site_fract_y
_atom_site_fract_z
_atom_site_U_iso_or_equiv
_atom_site_adp_type
_atom_site_calc_flag
_atom_site_refinement_flags
_atom_site_occupancy
_atom_site_disorder_assembly
_atom_site_disorder_group
_atom_site_type_symbol
K1 .13190(7) .60708(3) .62305(6) .02546(13) Uani d . 1 . . K
K2 .51006(7) .21988(4) .21167(7) .02876(14) Uani d . 1 . . K
K3 .75220(7) .23545(3) .95759(7) .02783(14) Uani d . 1 . . K
K4 .85906(7) .59757(4) .89041(7) .02892(14) Uani d . 1 . . K
Ag1 .58284(3) .428060(14) .60020(3) .03622(8) Uani d . 1 . . Ag
S1 .66614(7) .51358(4) .43846(7) .02382(14) Uani d . 1 . . S
C1 .7669(3) .56453(15) .5472(3) .0234(5) Uani d . 1 . . C
N1 .8372(3) .60092(14) .6211(3) .0297(5) Uani d . 1 . . N
S2 .70469(8) .44528(4) .83548(8) .03078(17) Uani d . 1 . . S
C2 .8261(3) .38695(15) .8771(3) .0225(5) Uani d . 1 . . C
N2 .9125(3) .34654(14) .9108(3) .0289(5) Uani d . 1 . . N
S3 .57750(8) .32303(4) .46711(7) .02736(15) Uani d . 1 . . S
C3 .6573(3) .27183(16) .5871(3) .0261(6) Uani d . 1 . . C
N3 .7138(3) .23620(16) .6701(3) .0373(6) Uani d . 1 . . N
Ag2 .62324(3) .548132(15) .12169(3) .03656(8) Uani d . 1 . . Ag
S4 .51337(8) .56962(4) -.13225(8) .02797(16) Uani d . 1 . . S
C4 .3950(3) .62834(15) -.1324(3) .0232(5) Uani d . 1 . . C
N4 .3118(3) .66933(14) -.1376(3) .0309(6) Uani d . 1 . . N
S5 .66536(10) .66004(4) .24597(8) .03531(18) Uani d . 1 . . S
C5 .5972(3) .71854(15) .1382(3) .0238(5) Uani d . 1 . . C
N5 .5489(3) .75981(15) .0638(3) .0321(6) Uani d . 1 . . N
S6 .87835(7) .50193(4) .14962(7) .02334(14) Uani d . 1 . . S
C6 .9600(3) .54842(15) .2770(3) .0230(5) Uani d . 1 . . C
N6 1.0152(3) .58136(16) .3641(3) .0326(6) Uani d . 1 . . N

loop_
_atom_site_aniso_label
_atom_site_aniso_U_11
_atom_site_aniso_U_22
_atom_site_aniso_U_33
_atom_site_aniso_U_12
_atom_site_aniso_U_13
_atom_site_aniso_U_23
K1 .0274(3) .0242(3) .0222(3) .0011(2) .0023(2) .0003(2)
K2 .0347(3) .0268(4) .0260(3) -.0021(2) .0101(3) -.0003(2)
K3 .0299(3) .0247(3) .0310(3) -.0035(2) .0118(3) -.0022(2)
K4 .0323(3) .0262(4) .0270(3) -.0009(2) .0056(3) .0023(2)
Ag1 .04157(16) .02605(15) .03345(14) .00583(10) -.00316(11) -.00420(10)
S1 .0245(3) .0203(4) .0257(3) .0012(2) .0050(3) -.0003(2)
C1 .0236(13) .0205(15) .0264(13) .0032(10) .0074(11) .0048(10)
N1 .0317(13) .0265(15) .0293(13) -.0005(10) .0054(10) -.0023(10)
S2 .0295(4) .0310(4) .0284(4) .0076(3) .0018(3) -.0078(3)
C2 .0254(13) .0200(14) .0221(12) -.0051(10) .0064(10) -.0036(10)
N2 .0319(13) .0231(14) .0311(13) .0000(10) .0074(11) .0014(10)
S3 .0344(4) .0214(4) .0248(3) -.0014(3) .0054(3) -.0024(3)
C3 .0279(14) .0219(15) .0282(14) -.0045(11) .0071(11) -.0049(11)
N3 .0439(16) .0283(16) .0356(15) -.0018(12) .0036(12) .0010(11)
Ag2 .03317(14) .02880(16) .04352(16) .00076(10) .00298(11) -.00352(10)
S4 .0237(3) .0265(4) .0327(4) .0009(3) .0058(3) -.0039(3)
C4 .0255(13) .0209(15) .0207(12) -.0049(10) .0016(10) -.0025(10)
N4 .0363(14) .0232(14) .0305(13) .0037(11) .0043(11) -.0025(10)
S5 .0473(5) .0216(4) .0293(4) .0016(3) -.0031(3) .0018(3)
C5 .0242(13) .0202(15) .0251(13) -.0028(10) .0035(10) -.0034(10)
N5 .0337(14) .0270(15) .0317(14) -.0004(11) .0018(11) .0019(11)
S6 .0253(3) .0216(4) .0220(3) .0000(2) .0042(3) -.0023(2)
C6 .0264(13) .0213(15) .0202(12) .0025(10) .0042(10) .0023(10)
N6 .0358(14) .0323(16) .0264(13) -.0004(11) .0025(11) -.0032(11)

loop_
_atom_type_symbol
_atom_type_description
_atom_type_scat_dispersion_real
_atom_type_scat_dispersion_imag
_atom_type_scat_source
C C .0015 .0009 'International Tables Vol C Tables 4.2.6.8 and 6.1.1.4'
N N .0030 .0019 'International Tables Vol C Tables 4.2.6.8 and 6.1.1.4'
S S .0826 .0763 'International Tables Vol C Tables 4.2.6.8 and 6.1.1.4'
Ag Ag -1.6473 .7167 'International Tables Vol C Tables 4.2.6.8 and 6.1.1.4'
K K .1399 .1562 'International Tables Vol C Tables 4.2.6.8 and 6.1.1.4'

loop_
_geom_angle_atom_site_label_1
_geom_angle_atom_site_label_2
_geom_angle_atom_site_label_3
_geom_angle_site_symmetry_1
_geom_angle_site_symmetry_3
_geom_angle
_geom_angle_publ_flag
N6 K1 N5 1_455 4_576 86.29(9) no
N6 K1 N1 1_455 1_455 80.38(8) no
N5 K1 N1 4_576 1_455 78.94(8) no
N6 K1 N4 1_455 1_556 159.85(9) no
N5 K1 N4 4_576 1_556 82.12(8) no
N1 K1 N4 1_455 1_556 113.20(8) no
N6 K1 C4 1_455 1_556 151.90(8) no
N5 K1 C4 4_576 1_556 100.40(8) no
N1 K1 C4 1_455 1_556 127.61(8) no
N4 K1 C4 1_556 1_556 21.31(8) no
N6 K1 S6 1_455 3_666 121.81(7) no
N5 K1 S6 4_576 3_666 137.18(6) no
N1 K1 S6 1_455 3_666 75.49(6) no
N4 K1 S6 1_556 3_666 77.26(6) no
C4 K1 S6 1_556 3_666 70.53(6) no
N6 K1 S1 1_455 3_666 77.12(7) no
N5 K1 S1 4_576 3_666 143.56(7) no
N1 K1 S1 1_455 3_666 128.42(6) no
N4 K1 S1 1_556 3_666 102.94(6) no
C4 K1 S1 1_556 3_666 81.73(6) no
S6 K1 S1 3_666 3_666 78.19(2) no
N6 K1 C6 1_455 3_666 93.62(8) no
N5 K1 C6 4_576 3_666 146.33(8) no
N1 K1 C6 1_455 3_666 67.91(8) no
N4 K1 C6 1_556 3_666 105.15(8) no
C4 K1 C6 1_556 3_666 95.36(7) no
S6 K1 C6 3_666 3_666 28.20(5) no
S1 K1 C6 3_666 3_666 67.95(5) no
N6 K1 C5 1_455 4_576 102.35(8) no
N5 K1 C5 4_576 4_576 16.67(8) no
N1 K1 C5 1_455 4_576 86.19(8) no
N4 K1 C5 1_556 4_576 65.46(7) no
C4 K1 C5 1_556 4_576 84.09(8) no
S6 K1 C5 3_666 4_576 127.35(5) no
S1 K1 C5 3_666 4_576 143.76(5) no
C6 K1 C5 3_666 4_576 146.86(7) no
N6 K1 S3 1_455 3_666 87.52(7) no
N5 K1 S3 4_576 3_666 76.80(6) no
N1 K1 S3 1_455 3_666 153.49(6) no
N4 K1 S3 1_556 3_666 73.85(6) no
C4 K1 S3 1_556 3_666 67.91(5) no
S6 K1 S3 3_666 3_666 130.46(3) no
S1 K1 S3 3_666 3_666 70.36(2) no
C6 K1 S3 3_666 3_666 136.86(5) no
C5 K1 S3 4_576 3_666 73.41(5) no
N6 K1 K2 1_455 2 44.17(7) no
N5 K1 K2 4_576 2 43.61(6) no
N1 K1 K2 1_455 2 84.75(6) no
N4 K1 K2 1_556 2 119.66(6) no
C4 K1 K2 1_556 2 130.23(6) no
S6 K1 K2 3_666 2 158.29(3) no
S1 K1 K2 3_666 2 108.37(2) no
C6 K1 K2 3_666 2 134.06(5) no
C5 K1 K2 4_576 2 58.67(5) no
S3 K1 K2 3_666 2 70.33(2) no
N6 K1 Ag1 1_455 3_666 64.23(6) no
N5 K1 Ag1 4_576 3_666 103.42(6) no
N1 K1 Ag1 1_455 3_666 144.10(6) no
N4 K1 Ag1 1_556 3_666 102.53(6) no
C4 K1 Ag1 1_556 3_666 87.68(5) no
S6 K1 Ag1 3_666 3_666 117.44(2) no
S1 K1 Ag1 3_666 3_666 40.147(15) no
C6 K1 Ag1 3_666 3_666 106.79(5) no
C5 K1 Ag1 4_576 3_666 106.30(5) no
S3 K1 Ag1 3_666 3_666 36.985(15) no
K2 K1 Ag1 2 3_666 74.366(15) no
N5 K2 N2 3_665 4_565 143.43(9) no
N5 K2 N6 3_665 2_645 82.73(8) no
N2 K2 N6 4_565 2_645 74.75(8) no
N5 K2 N3 3_665 4_565 83.22(8) no
N2 K2 N3 4_565 4_565 74.79(8) no
N6 K2 N3 2_645 4_565 103.66(9) no
N5 K2 N4 3_665 3_665 66.89(8) no
N2 K2 N4 4_565 3_665 148.54(8) no
N6 K2 N4 2_645 3_665 129.84(8) no
N3 K2 N4 4_565 3_665 110.79(8) no
N5 K2 S3 3_665 . 133.33(7) no
N2 K2 S3 4_565 . 73.94(6) no
N6 K2 S3 2_645 . 143.93(6) no
N3 K2 S3 4_565 . 84.90(6) no
N4 K2 S3 3_665 . 75.78(6) no
N5 K2 S5 3_665 2_645 96.62(6) no
N2 K2 S5 4_565 2_645 103.39(6) no
N6 K2 S5 2_645 2_645 72.49(6) no
N3 K2 S5 4_565 2_645 176.12(7) no
N4 K2 S5 3_665 2_645 72.58(6) no
S3 K2 S5 . 2_645 97.95(3) no
N5 K2 C4 3_665 3_665 66.93(8) no
N2 K2 C4 4_565 3_665 140.85(8) no
N6 K2 C4 2_645 3_665 144.37(8) no
N3 K2 C4 4_565 3_665 91.29(8) no
N4 K2 C4 3_665 3_665 19.98(7) no
S3 K2 C4 . 3_665 68.42(5) no
S5 K2 C4 2_645 3_665 92.21(6) no
N5 K2 C3 3_665 4_565 71.66(8) no
N2 K2 C3 4_565 4_565 78.38(8) no
N6 K2 C3 2_645 4_565 86.28(8) no
N3 K2 C3 4_565 4_565 19.63(8) no
N4 K2 C3 3_665 4_565 117.69(8) no
S3 K2 C3 . 4_565 104.38(6) no
S5 K2 C3 2_645 4_565 157.09(6) no
C4 K2 C3 3_665 4_565 100.61(7) no
N5 K2 C6 3_665 2_645 99.80(8) no
N2 K2 C6 4_565 2_645 63.54(7) no
N6 K2 C6 2_645 2_645 18.20(7) no
N3 K2 C6 4_565 2_645 111.88(8) no
N4 K2 C6 3_665 2_645 133.06(7) no
S3 K2 C6 . 2_645 126.43(5) no
S5 K2 C6 2_645 2_645 64.29(5) no
C4 K2 C6 3_665 2_645 152.29(7) no
C3 K2 C6 4_565 2_645 97.60(7) no
N5 K2 K3 3_665 1_554 45.91(6) no
N2 K2 K3 4_565 1_554 153.56(6) no
N6 K2 K3 2_645 1_554 84.93(6) no
N3 K2 K3 4_565 1_554 127.42(7) no
N4 K2 K3 3_665 1_554 45.18(5) no
S3 K2 K3 . 1_554 117.84(3) no
S5 K2 K3 2_645 1_554 53.43(2) no
C4 K2 K3 3_665 1_554 60.76(5) no
C3 K2 K3 4_565 1_554 117.56(6) no
C6 K2 K3 2_645 1_554 92.28(5) no
N5 K2 K1 3_665 2_545 42.89(6) no
N2 K2 K1 4_565 2_545 105.97(6) no
N6 K2 K1 2_645 2_545 41.23(6) no
N3 K2 K1 4_565 2_545 86.61(6) no
N4 K2 K1 3_665 2_545 105.26(5) no
S3 K2 K1 . 2_545 171.21(3) no
S5 K2 K1 2_645 2_545 90.64(2) no
C4 K2 K1 3_665 2_545 109.57(5) no
C3 K2 K1 4_565 2_545 67.26(6) no
C6 K2 K1 2_645 2_545 59.32(5) no
K3 K2 K1 1_554 2_545 66.139(17) no
N2 K3 N4 . 3_666 80.07(8) no
N2 K3 N1 . 2_646 145.03(8) no
N4 K3 N1 3_666 2_646 134.79(8) no
N2 K3 N5 . 3_666 124.11(8) no
N4 K3 N5 3_666 3_666 68.42(8) no
N1 K3 N5 2_646 3_666 77.45(8) no
N2 K3 N3 . . 75.03(8) no
N4 K3 N3 3_666 . 133.25(9) no
N1 K3 N3 2_646 . 76.30(8) no
N5 K3 N3 3_666 . 94.14(9) no
N2 K3 C2 . . 20.20(8) no
N4 K3 C2 3_666 . 70.33(8) no
N1 K3 C2 2_646 . 149.15(8) no
N5 K3 C2 3_666 . 103.94(8) no
N3 K3 C2 . . 72.86(8) no
N2 K3 S5 . 2_646 120.28(6) no
N4 K3 S5 3_666 2_646 73.86(6) no
N1 K3 S5 2_646 2_646 80.22(6) no
N5 K3 S5 3_666 2_646 94.21(6) no
N3 K3 S5 . 2_646 152.67(7) no
C2 K3 S5 . 2_646 129.69(6) no
N2 K3 S3 . 4_666 73.26(6) no
N4 K3 S3 3_666 4_666 125.54(6) no
N1 K3 S3 2_646 4_666 84.18(6) no
N5 K3 S3 3_666 4_666 161.45(7) no
N3 K3 S3 . 4_666 83.82(7) no
C2 K3 S3 . 4_666 93.10(5) no
S5 K3 S3 2_646 4_666 80.06(3) no
N2 K3 C1 . 2_646 143.97(8) no
N4 K3 C1 3_666 2_646 130.50(8) no
N1 K3 C1 2_646 2_646 18.66(8) no
N5 K3 C1 3_666 2_646 88.90(8) no
N3 K3 C1 . 2_646 89.92(8) no
C2 K3 C1 . 2_646 158.99(7) no
S5 K3 C1 2_646 2_646 64.29(5) no
S3 K3 C1 4_666 2_646 72.70(5) no
N2 K3 C5 . 3_666 107.22(8) no
N4 K3 C5 3_666 3_666 68.91(7) no
N1 K3 C5 2_646 3_666 87.78(8) no
N5 K3 C5 3_666 3_666 18.65(8) no
N3 K3 C5 . 3_666 81.53(8) no
C2 K3 C5 . 3_666 87.09(7) no
S5 K3 C5 2_646 3_666 111.50(6) no
S3 K3 C5 4_666 3_666 164.61(5) no
C1 K3 C5 2_646 3_666 102.51(7) no
N2 K3 K2 . 1_556 128.83(6) no
N4 K3 K2 3_666 1_556 48.77(6) no
N1 K3 K2 2_646 1_556 86.09(6) no
N5 K3 K2 3_666 1_556 44.60(6) no
N3 K3 K2 . 1_556 138.19(7) no
C2 K3 K2 . 1_556 116.96(5) no
S5 K3 K2 2_646 1_556 52.21(2) no
S3 K3 K2 4_666 1_556 132.25(3) no
C1 K3 K2 2_646 1_556 83.88(5) no
C5 K3 K2 3_666 1_556 59.88(5) no
N2 K3 K2 . 4_666 43.02(6) no
N4 K3 K2 3_666 4_666 123.07(6) no
N1 K3 K2 2_646 4_666 102.03(6) no
N5 K3 K2 3_666 4_666 135.83(6) no
N3 K3 K2 . 4_666 45.01(6) no
C2 K3 K2 . 4_666 55.15(5) no
S5 K3 K2 2_646 4_666 129.61(3) no
S3 K3 K2 4_666 4_666 50.756(19) no
C1 K3 K2 2_646 4_666 104.12(5) no
C5 K3 K2 3_666 4_666 118.88(5) no
K2 K3 K2 1_556 4_666 171.82(2) no
N1 K4 N2 . 3_767 124.77(8) no
N1 K4 N3 . 2_656 78.75(9) no
N2 K4 N3 3_767 2_656 83.53(9) no
N1 K4 S6 . 1_556 146.03(7) no
N2 K4 S6 3_767 1_556 75.92(6) no
N3 K4 S6 2_656 1_556 133.94(7) no
N1 K4 S6 . 3_766 74.92(6) no
N2 K4 S6 3_767 3_766 81.17(6) no
N3 K4 S6 2_656 3_766 133.66(7) no
S6 K4 S6 1_556 3_766 83.48(2) no
N1 K4 S2 . . 86.44(6) no
N2 K4 S2 3_767 . 134.88(6) no
N3 K4 S2 2_656 . 138.76(7) no
S6 K4 S2 1_556 . 62.95(2) no
S6 K4 S2 3_766 . 76.72(2) no
N1 K4 S4 . 1_556 97.42(6) no
N2 K4 S4 3_767 1_556 133.74(6) no
N3 K4 S4 2_656 1_556 87.60(7) no
S6 K4 S4 1_556 1_556 78.32(2) no
S6 K4 S4 3_766 1_556 132.84(3) no
S2 K4 S4 . 1_556 56.23(2) no
N1 K4 C2 . 3_767 122.64(8) no
N2 K4 C2 3_767 3_767 18.74(8) no
N3 K4 C2 2_656 3_767 101.28(8) no
S6 K4 C2 1_556 3_767 67.35(5) no
S6 K4 C2 3_766 3_767 64.37(5) no
S2 K4 C2 . 3_767 118.94(6) no
S4 K4 C2 1_556 3_767 139.88(5) no
N1 K4 C3 . 2_656 93.02(8) no
N2 K4 C3 3_767 2_656 66.57(8) no
N3 K4 C3 2_656 2_656 17.67(8) no
S6 K4 C3 1_556 2_656 120.88(6) no
S6 K4 C3 3_766 2_656 130.29(6) no
S2 K4 C3 . 2_656 151.83(6) no
S4 K4 C3 1_556 2_656 96.06(5) no
C2 K4 C3 3_767 2_656 84.84(7) no
N1 K4 Ag2 . 1_556 138.04(6) no
N2 K4 Ag2 3_767 1_556 96.80(6) no
N3 K4 Ag2 2_656 1_556 103.13(7) no
S6 K4 Ag2 1_556 1_556 41.327(15) no
S6 K4 Ag2 3_766 1_556 121.94(2) no
S2 K4 Ag2 . 1_556 64.358(19) no
S4 K4 Ag2 1_556 1_556 41.715(17) no
C2 K4 Ag2 3_767 1_556 98.42(5) no
C3 K4 Ag2 2_656 1_556 99.40(5) no
N1 K4 K1 . 1_655 40.32(6) no
N2 K4 K1 3_767 1_655 87.84(6) no
N3 K4 K1 2_656 1_655 88.50(7) no
S6 K4 K1 1_556 1_655 130.51(2) no
S6 K4 K1 3_766 1_655 47.587(18) no
S2 K4 K1 . 1_655 104.56(2) no
S4 K4 K1 1_556 1_655 137.31(3) no
C2 K4 K1 3_767 1_655 82.43(5) no
C3 K4 K1 2_656 1_655 92.73(5) no
Ag2 K4 K1 1_556 1_655 167.87(2) no
N1 K4 K3 . 2_656 38.40(6) no
N2 K4 K3 3_767 2_656 109.49(6) no
N3 K4 K3 2_656 2_656 40.44(6) no
S6 K4 K3 1_556 2_656 168.97(3) no
S6 K4 K3 3_766 2_656 106.63(2) no
S2 K4 K3 . 2_656 114.33(2) no
S4 K4 K3 1_556 2_656 91.34(2) no
C2 K4 K3 3_767 2_656 120.65(5) no
C3 K4 K3 2_656 2_656 55.87(5) no
Ag2 K4 K3 1_556 2_656 127.66(2) no
K1 K4 K3 1_655 2_656 60.180(15) no
S2 Ag1 S3 . . 127.46(3) no
S3 Ag1 S1 . 3_666 113.66(3) no
S2 Ag1 S1 . . 113.66(3) yes
S2 Ag1 S1 . 3_666 105.83(3) yes
S3 Ag1 S1 . . 97.99(3) no
S1 Ag1 S1 3_666 . 92.70(2) yes
S2 Ag1 K1 . 3_666 111.92(2) no
S3 Ag1 K1 . 3_666 57.42(2) no
S1 Ag1 K1 3_666 3_666 136.06(2) no
S1 Ag1 K1 . 3_666 52.054(19) no
C1 S1 Ag1 . . 100.18(10) yes
C1 S1 Ag1 . 3_666 101.13(10) yes
Ag1 S1 Ag1 3_666 . 87.30(2) no
C1 S1 K1 . 3_666 107.95(10) no
Ag1 S1 K1 3_666 3_666 150.92(3) no
Ag1 S1 K1 . 3_666 87.80(2) no
N1 C1 S1 . . 178.7(3) yes
N1 C1 K3 . 2_656 53.14(19) no
S1 C1 K3 . 2_656 125.82(14) no
C1 N1 K4 . . 122.9(2) no
C1 N1 K3 . 2_656 108.2(2) no
K4 N1 K3 . 2_656 104.51(9) no
C1 N1 K1 . 1_655 116.7(2) no
K4 N1 K1 . 1_655 100.90(9) no
K3 N1 K1 2_656 1_655 100.94(9) no
C2 S2 Ag1 . . 106.95(10) yes
C2 S2 K4 . . 109.46(11) no
Ag1 S2 K4 . . 111.80(3) no
N2 C2 S2 . . 177.7(3) yes
N2 C2 K3 . . 58.00(19) no
S2 C2 K3 . . 122.01(13) no
N2 C2 K4 . 3_767 52.59(18) no
S2 C2 K4 . 3_767 125.62(13) no
K3 C2 K4 . 3_767 96.76(8) no
C2 N2 K3 . . 101.8(2) no
C2 N2 K4 . 3_767 108.7(2) no
K3 N2 K4 . 3_767 122.67(10) no
C2 N2 K2 . 4_666 117.4(2) no
K3 N2 K2 . 4_666 94.33(9) no
K4 N2 K2 3_767 4_666 111.76(9) no
C3 S3 Ag1 . . 98.75(11) no
C3 S3 K2 . . 100.96(11) no
Ag1 S3 K2 . . 160.25(3) no
C3 S3 K3 . 4_565 93.41(11) no
Ag1 S3 K3 . 4_565 100.57(3) no
K2 S3 K3 . 4_565 77.25(2) no
C3 S3 K1 . 3_666 101.54(11) no
Ag1 S3 K1 . 3_666 85.60(3) no
K2 S3 K1 . 3_666 91.51(2) no
K3 S3 K1 4_565 3_666 162.83(3) no
N3 C3 S3 . . 179.4(3) no
N3 C3 K2 . 4_666 59.7(2) no
S3 C3 K2 . 4_666 119.78(14) no
N3 C3 K4 . 2_646 49.7(2) no
S3 C3 K4 . 2_646 130.29(14) no
K2 C3 K4 4_666 2_646 94.80(8) no
C3 N3 K4 . 2_646 112.6(2) no
C3 N3 K2 . 4_666 100.6(2) no
K4 N3 K2 2_646 4_666 119.55(11) no
C3 N3 K3 . . 133.5(3) no
K4 N3 K3 2_646 . 100.27(10) no
K2 N3 K3 4_666 . 89.91(9) no
S5 Ag2 S6 . . 103.38(3) no
S5 Ag2 S4 . . 110.08(3) yes
S6 Ag2 S4 . . 106.91(3) no
S5 Ag2 S4 . 3_665 138.07(3) yes
S6 Ag2 S4 . 3_665 99.08(2) no
S4 Ag2 S4 . 3_665 96.31(3) yes
S5 Ag2 K4 . 1_554 93.33(3) no
S6 Ag2 K4 . 1_554 56.67(2) no
S4 Ag2 K4 . 1_554 58.33(2) no
S4 Ag2 K4 3_665 1_554 128.53(2) no
C4 S4 Ag2 . . 102.26(10) yes
C4 S4 Ag2 . 3_665 105.03(10) yes
Ag2 S4 Ag2 . 3_665 83.69(3) no
C4 S4 K4 . 1_554 125.12(11) no
Ag2 S4 K4 . 1_554 79.96(2) no
Ag2 S4 K4 3_665 1_554 129.40(3) no
N4 C4 S4 . . 177.4(3) yes
N4 C4 K1 . 1_554 68.94(19) no
S4 C4 K1 . 1_554 109.09(13) no
N4 C4 K2 . 3_665 65.3(2) no
S4 C4 K2 . 3_665 113.65(13) no
K1 C4 K2 1_554 3_665 97.98(8) no
C4 N4 K3 . 3_666 136.0(2) no
C4 N4 K1 . 1_554 89.8(2) no
K3 N4 K1 3_666 1_554 131.31(10) no
C4 N4 K2 . 3_665 94.7(2) no
K3 N4 K2 3_666 3_665 86.05(8) no
K1 N4 K2 1_554 3_665 109.87(9) no
C5 S5 Ag2 . . 106.54(11) yes
C5 S5 K2 . 2_655 92.03(11) no
Ag2 S5 K2 . 2_655 113.57(4) no
C5 S5 K3 . 2_656 106.12(11) no
Ag2 S5 K3 . 2_656 145.99(3) no
K2 S5 K3 2_655 2_656 74.36(2) no
N5 C5 S5 . . 179.3(3) yes
N5 C5 K3 . 3_666 53.82(19) no
S5 C5 K3 . 3_666 125.75(14) no
N5 C5 K1 . 4_675 44.31(19) no
S5 C5 K1 . 4_675 135.34(14) no
K3 C5 K1 3_666 4_675 79.75(7) no
C5 N5 K1 . 4_675 119.0(2) no
C5 N5 K2 . 3_665 137.4(2) no
K1 N5 K2 4_675 3_665 93.49(9) no
C5 N5 K3 . 3_666 107.5(2) no
K1 N5 K3 4_675 3_666 102.43(10) no
K2 N5 K3 3_665 3_666 89.48(8) no
C6 S6 Ag2 . . 97.75(10) no
C6 S6 K1 . 3_666 83.08(10) no
Ag2 S6 K1 . 3_666 95.85(2) no
C6 S6 K4 . 1_554 104.93(10) no
Ag2 S6 K4 . 1_554 82.01(2) no
K1 S6 K4 3_666 1_554 171.90(3) no
C6 S6 K4 . 3_766 102.29(10) no
Ag2 S6 K4 . 3_766 159.57(3) no
K1 S6 K4 3_666 3_766 82.74(2) no
K4 S6 K4 1_554 3_766 96.52(2) no
N6 C6 S6 . . 179.0(3) no
N6 C6 K2 . 2_655 51.7(2) no
S6 C6 K2 . 2_655 127.29(13) no
N6 C6 K1 . 3_666 112.1(2) no
S6 C6 K1 . 3_666 68.72(10) no
K2 C6 K1 2_655 3_666 155.04(9) no
C6 N6 K1 . 1_655 154.2(3) no
C6 N6 K2 . 2_655 110.1(2) no
K1 N6 K2 1_655 2_655 94.60(9) no

loop_
_geom_bond_atom_site_label_1
_geom_bond_atom_site_label_2
_geom_bond_site_symmetry_2
_geom_bond_distance
_geom_bond_publ_flag
K1 N6 1_455 2.733(3) no
K1 N5 4_576 2.818(3) no
K1 N1 1_455 2.906(3) no
K1 N4 1_556 2.961(3) no
K1 C4 1_556 3.173(3) no
K1 S6 3_666 3.2816(10) no
K1 S1 3_666 3.3125(10) no
K1 C6 3_666 3.496(3) no
K1 C5 4_576 3.528(3) no
K1 S3 3_666 3.5473(10) no
K1 K2 2 4.1328(10) no
K1 Ag1 3_666 4.1974(8) no
K2 N5 3_665 2.856(3) no
K2 N2 4_565 2.875(3) no
K2 N6 2_645 2.889(3) no
K2 N3 4_565 2.972(3) no
K2 N4 3_665 3.066(3) no
K2 S3 . 3.3369(10) no
K2 S5 2_645 3.3378(12) no
K2 C4 3_665 3.363(3) no
K2 C3 4_565 3.382(3) no
K2 C6 2_645 3.457(3) no
K2 K3 1_554 4.0670(9) no
K2 K1 2_545 4.1328(10) no
K3 N2 . 2.855(3) no
K3 N4 3_666 2.892(3) no
K3 N1 2_646 2.896(3) no
K3 N5 3_666 2.921(3) no
K3 N3 . 2.976(3) no
K3 C2 . 3.296(3) no
K3 S5 2_646 3.3919(11) no
K3 S3 4_666 3.3950(11) no
K3 C1 2_646 3.438(3) no
K3 C5 3_666 3.451(3) no
K3 K2 1_556 4.0670(9) no
K3 K2 4_666 4.2024(9) no
K4 N1 . 2.812(3) no
K4 N2 3_767 2.874(3) no
K4 N3 2_656 2.905(3) no
K4 S6 1_556 3.3211(10) no
K4 S6 3_766 3.3886(10) no
K4 S2 . 3.3981(12) no
K4 S4 1_556 3.4024(11) no
K4 C2 3_767 3.428(3) no
K4 C3 2_656 3.516(3) no
K4 Ag2 1_556 3.9364(8) no
K4 K1 1_655 4.4091(10) no
K4 K3 2_656 4.5139(10) no
Ag1 S2 . 2.4914(9) yes
Ag1 S3 . 2.5327(8) no
Ag1 S1 . 2.7083(8) yes
Ag1 S1 3_666 2.6538(8) yes
Ag1 K1 3_666 4.1974(8) no
S1 C1 . 1.660(3) yes
S1 Ag1 3_666 2.6538(8) no
S1 K1 3_666 3.3125(10) no
C1 N1 . 1.158(4) yes
C1 K3 2_656 3.438(3) no
N1 K3 2_656 2.896(3) no
N1 K1 1_655 2.906(3) no
S2 C2 . 1.650(3) yes
C2 N2 . 1.163(4) no
C2 K4 3_767 3.428(3) no
N2 K4 3_767 2.874(3) no
N2 K2 4_666 2.875(3) no
S3 C3 . 1.664(3) no
S3 K3 4_565 3.3950(11) no
S3 K1 3_666 3.5473(10) no
C3 N3 . 1.156(5) no
C3 K2 4_666 3.382(3) no
C3 K4 2_646 3.516(3) no
N3 K4 2_646 2.905(3) no
N3 K2 4_666 2.972(3) no
Ag2 S5 . 2.5839(9) yes
Ag2 S6 . 2.6250(8) no
Ag2 S4 . 2.6601(9) yes
Ag2 S4 3_665 2.7400(9) yes
Ag2 K4 1_554 3.9364(8) no
S4 C4 . 1.660(3) yes
S4 Ag2 3_665 2.7400(9) no
S4 K4 1_554 3.4024(10) no
C4 N4 . 1.153(4) yes
C4 K1 1_554 3.173(3) no
C4 K2 3_665 3.363(3) no
N4 K3 3_666 2.892(3) no
N4 K1 1_554 2.961(3) no
N4 K2 3_665 3.066(3) no
S5 C5 . 1.653(3) yes
S5 K2 2_655 3.3378(12) no
S5 K3 2_656 3.3919(11) no
C5 N5 . 1.157(4) no
C5 K3 3_666 3.451(3) no
C5 K1 4_675 3.528(3) no
N5 K1 4_675 2.818(3) no
N5 K2 3_665 2.856(3) no
N5 K3 3_666 2.921(3) no
S6 C6 . 1.664(3) no
S6 K1 3_666 3.2816(10) no
S6 K4 1_554 3.3211(10) no
S6 K4 3_766 3.3886(10) no
C6 N6 . 1.150(4) no
C6 K2 2_655 3.457(3) no
C6 K1 3_666 3.496(3) no
N6 K1 1_655 2.733(3) no
N6 K2 2_655 2.889(3) no
